data_4110480
loop_
_publ_author_name
'F. Albert Cotton'
'Carlos A. Murillo'
'Dino Villagr\'an'
'Rongmin Yu'

_publ_contact_author_address
;  Laboratory for Molecular Structure and Bonding
   Dept. of Chemistry
   Texas A&M University, PO Box  30012
   College Station, TX 77842-3012, USA
;
_publ_contact_author_email cotton@tamu.edu
_publ_contact_author_fax '(979) 845 9351'
_publ_contact_author_name 'F. A. Cotton'
_publ_contact_author_phone '(979) 845 4432'
_publ_section_title
;
 Uniquely Strong Electronic Communication between [Mo2] Units Linked by
 Dioxolene Dianions
;
_journal_name_full 'Journal of the American Chemical Society'
_journal_page_first 3281
_journal_page_last 3290
_journal_paper_doi 10.1021/ja0582962
_journal_volume 128
_journal_year 2006
_chemical_formula_moiety 'C96 H92 Mo4 N12 O16 , 2(C H2 Cl2)'
_chemical_formula_sum 'C98 H96 Cl4 Mo4 N12 O16'
_chemical_formula_weight 2223.43
_chemical_name_systematic
; 
 ? 
;
_space_group_IT_number 2
_symmetry_cell_setting triclinic
_symmetry_space_group_name_Hall '-P 1'
_symmetry_space_group_name_H-M 'P -1'
_atom_sites_solution_hydrogens geom
_atom_sites_solution_primary direct
_atom_sites_solution_secondary difmap
_audit_creation_method SHELXL-97
_cell_angle_alpha 95.478(2)
_cell_angle_beta 99.144(2)
_cell_angle_gamma 104.669(2)
_cell_formula_units_Z 1
_cell_length_a 11.4374(13)
_cell_length_b 13.6387(16)
_cell_length_c 16.1803(18)
_cell_measurement_reflns_used 8245
_cell_measurement_temperature 213(2)
_cell_measurement_theta_max 25.05
_cell_measurement_theta_min 2.47
_cell_volume 2386.2(5)
_computing_cell_refinement SAINT
_computing_data_collection SMART
_computing_data_reduction SAINT
_computing_molecular_graphics 'SHELXTL (Siemens, 1996)'
_computing_publication_material CIFTAB
_computing_structure_refinement 'SHELXL-97 (Sheldrick, 1997)'
_computing_structure_solution 'SHELXS-97 (Sheldrick, 1990)'
_diffrn_ambient_temperature 213(2)
_diffrn_measured_fraction_theta_full 0.983
_diffrn_measured_fraction_theta_max 0.983
_diffrn_measurement_device_type 'Bruker SMART 1000'
_diffrn_measurement_method '\w scans'
_diffrn_radiation_monochromator graphite
_diffrn_radiation_source 'Normal-focus sealed tube'
_diffrn_radiation_type MoK\a
_diffrn_radiation_wavelength 0.71073
_diffrn_reflns_av_R_equivalents 0.0125
_diffrn_reflns_av_sigmaI/netI 0.0239
_diffrn_reflns_limit_h_max 9
_diffrn_reflns_limit_h_min -13
_diffrn_reflns_limit_k_max 16
_diffrn_reflns_limit_k_min -14
_diffrn_reflns_limit_l_max 19
_diffrn_reflns_limit_l_min -14
_diffrn_reflns_number 12719
_diffrn_reflns_theta_full 25.05
_diffrn_reflns_theta_max 25.05
_diffrn_reflns_theta_min 1.56
_diffrn_standards_decay_% 0
_diffrn_standards_interval_count 0
_diffrn_standards_interval_time 0
_diffrn_standards_number 0
_exptl_absorpt_coefficient_mu 0.698
_exptl_absorpt_correction_T_max 0.8965
_exptl_absorpt_correction_T_min 0.7922
_exptl_absorpt_correction_type multi-scan
_exptl_absorpt_process_details sadabs
_exptl_crystal_colour black
_exptl_crystal_density_diffrn 1.547
_exptl_crystal_description block
_exptl_crystal_F_000 1132
_exptl_crystal_size_max 0.35
_exptl_crystal_size_mid 0.33
_exptl_crystal_size_min 0.16
_refine_diff_density_max 1.362
_refine_diff_density_min -1.242
_refine_diff_density_rms 0.074
_refine_ls_extinction_method none
_refine_ls_goodness_of_fit_ref 1.052
_refine_ls_hydrogen_treatment noref
_refine_ls_matrix_type full
_refine_ls_number_parameters 599
_refine_ls_number_reflns 8323
_refine_ls_number_restraints 6
_refine_ls_restrained_S_all 1.085
_refine_ls_R_factor_all 0.0445
_refine_ls_R_factor_gt 0.0359
_refine_ls_shift/su_max 0.001
_refine_ls_shift/su_mean 0.000
_refine_ls_structure_factor_coef Fsqd
_refine_ls_weighting_details 'calc w=1/[\s^2^(Fo^2^)+(0.0414P)^2^+4.1408P] where P=(Fo^2^+2Fc^2^)/3'
_refine_ls_weighting_scheme calc
_refine_ls_wR_factor_gt 0.0873
_refine_ls_wR_factor_ref 0.0954
_reflns_number_gt 7140
_reflns_number_total 8323
_reflns_threshold_expression >2sigma(I)
_cod_data_source_file ja0582962si20051206_054833_2.cif
_cod_data_source_block compound-1
_cod_database_code 4110480

loop_
_symmetry_equiv_pos_as_xyz
'x, y, z'
'-x, -y, -z'

loop_
_atom_site_label
_atom_site_type_symbol
_atom_site_fract_x
_atom_site_fract_y
_atom_site_fract_z
_atom_site_U_iso_or_equiv
_atom_site_adp_type
_atom_site_occupancy
_atom_site_symmetry_multiplicity
_atom_site_calc_flag
_atom_site_refinement_flags
_atom_site_disorder_assembly
_atom_site_disorder_group
Mo1 Mo 0.85531(3) 0.31982(2) 0.247639(17) 0.02653(9) Uani 1 1 d . . .
Mo2 Mo 0.75894(3) 0.23106(2) 0.327615(17) 0.02662(9) Uani 1 1 d . . .
O1 O 1.4299(3) 0.3616(3) 0.1397(2) 0.0674(9) Uani 1 1 d . . .
O2 O 0.8339(3) -0.1958(2) 0.51767(19) 0.0520(7) Uani 1 1 d . . .
O5 O 0.8827(3) 0.7932(2) 0.1161(2) 0.0604(8) Uani 1 1 d . . .
O6 O 0.4612(4) 0.3469(3) 0.6468(2) 0.0732(10) Uani 1 1 d . . .
O3 O 0.7420(3) 0.3341(2) -0.19174(16) 0.0514(7) Uani 1 1 d . . .
O4 O 0.1948(3) -0.0976(2) 0.3075(2) 0.0578(8) Uani 1 1 d . . .
O7 O 0.9925(2) 0.41841(17) 0.33860(14) 0.0297(5) Uani 1 1 d . . .
O8 O 0.8583(2) 0.30527(16) 0.44403(14) 0.0298(5) Uani 1 1 d . . .
N1 N 0.9777(3) 0.2258(2) 0.24010(17) 0.0317(6) Uani 1 1 d . . .
N2 N 0.8726(3) 0.1278(2) 0.32645(17) 0.0309(6) Uani 1 1 d . . .
N5 N 0.7608(3) 0.4356(2) 0.26347(17) 0.0296(6) Uani 1 1 d . . .
N6 N 0.6544(2) 0.3387(2) 0.34989(17) 0.0290(6) Uani 1 1 d . . .
N3 N 0.7217(3) 0.2446(2) 0.13741(17) 0.0314(6) Uani 1 1 d . . .
N4 N 0.6197(3) 0.1476(2) 0.22541(17) 0.0311(6) Uani 1 1 d . . .
C1 C 1.0925(3) 0.2600(3) 0.2131(2) 0.0336(8) Uani 1 1 d . . .
C2 C 1.2044(4) 0.2823(3) 0.2695(3) 0.0439(9) Uani 1 1 d . . .
H2A H 1.2050 0.2742 0.3265 0.053 Uiso 1 1 calc R . .
C3 C 1.3138(4) 0.3161(3) 0.2428(3) 0.0498(10) Uani 1 1 d . . .
H3A H 1.3885 0.3311 0.2816 0.060 Uiso 1 1 calc R . .
C4 C 1.3147(4) 0.3281(3) 0.1591(3) 0.0478(10) Uani 1 1 d . . .
C5 C 1.2053(4) 0.3072(3) 0.1021(3) 0.0512(10) Uani 1 1 d . . .
H5A H 1.2055 0.3154 0.0451 0.061 Uiso 1 1 calc R . .
C6 C 1.0942(4) 0.2736(3) 0.1299(2) 0.0445(9) Uani 1 1 d . . .
H6A H 1.0195 0.2602 0.0913 0.053 Uiso 1 1 calc R . .
C7 C 1.4356(5) 0.3663(5) 0.0541(4) 0.0808(17) Uani 1 1 d . . .
H7A H 1.5208 0.3908 0.0483 0.121 Uiso 1 1 calc R . .
H7B H 1.3902 0.4128 0.0330 0.121 Uiso 1 1 calc R . .
H7C H 1.3997 0.2986 0.0219 0.121 Uiso 1 1 calc R . .
C8 C 0.9672(3) 0.1515(3) 0.2877(2) 0.0340(8) Uani 1 1 d . . .
H8A H 1.0274 0.1155 0.2940 0.041 Uiso 1 1 calc R . .
C9 C 0.8632(3) 0.0418(3) 0.3719(2) 0.0322(7) Uani 1 1 d . . .
C10 C 0.8833(4) -0.0491(3) 0.3406(2) 0.0415(9) Uani 1 1 d . . .
H10A H 0.9030 -0.0564 0.2865 0.050 Uiso 1 1 calc R . .
C11 C 0.8751(4) -0.1300(3) 0.3873(3) 0.0438(9) Uani 1 1 d . . .
H11A H 0.8904 -0.1908 0.3652 0.053 Uiso 1 1 calc R . .
C12 C 0.8443(3) -0.1211(3) 0.4663(2) 0.0402(9) Uani 1 1 d . . .
C13 C 0.8223(4) -0.0310(3) 0.4976(2) 0.0441(9) Uani 1 1 d . . .
H13A H 0.8010 -0.0242 0.5512 0.053 Uiso 1 1 calc R . .
C14 C 0.8313(4) 0.0491(3) 0.4509(2) 0.0393(8) Uani 1 1 d . . .
H14A H 0.8155 0.1097 0.4730 0.047 Uiso 1 1 calc R . .
C15 C 0.8507(5) -0.2902(3) 0.4849(3) 0.0656(13) Uani 1 1 d . . .
H15A H 0.8412 -0.3368 0.5266 0.098 Uiso 1 1 calc R . .
H15B H 0.9325 -0.2789 0.4719 0.098 Uiso 1 1 calc R . .
H15C H 0.7897 -0.3196 0.4339 0.098 Uiso 1 1 calc R . .
C31 C 0.7897(3) 0.5290(3) 0.2287(2) 0.0313(7) Uani 1 1 d . . .
C32 C 0.9121(3) 0.5726(3) 0.2235(2) 0.0392(8) Uani 1 1 d . . .
H32A H 0.9727 0.5418 0.2457 0.047 Uiso 1 1 calc R . .
C33 C 0.9461(4) 0.6601(3) 0.1865(2) 0.0423(9) Uani 1 1 d . . .
H33A H 1.0289 0.6877 0.1829 0.051 Uiso 1 1 calc R . .
C34 C 0.8587(4) 0.7065(3) 0.1550(2) 0.0414(9) Uani 1 1 d . . .
C35 C 0.7372(4) 0.6649(3) 0.1605(3) 0.0511(11) Uani 1 1 d . . .
H35A H 0.6774 0.6972 0.1396 0.061 Uiso 1 1 calc R . .
C36 C 0.7025(4) 0.5762(3) 0.1965(2) 0.0424(9) Uani 1 1 d . . .
H36A H 0.6193 0.5481 0.1989 0.051 Uiso 1 1 calc R . .
C37 C 1.0061(4) 0.8304(4) 0.1029(3) 0.0667(14) Uani 1 1 d . . .
H37A H 1.0130 0.8912 0.0753 0.100 Uiso 1 1 calc R . .
H37B H 1.0264 0.7780 0.0674 0.100 Uiso 1 1 calc R . .
H37C H 1.0625 0.8472 0.1569 0.100 Uiso 1 1 calc R . .
C38 C 0.6821(3) 0.4240(3) 0.3159(2) 0.0325(7) Uani 1 1 d . . .
H38A H 0.6458 0.4767 0.3291 0.039 Uiso 1 1 calc R . .
C39 C 0.5995(3) 0.3412(3) 0.4233(2) 0.0328(7) Uani 1 1 d . . .
C40 C 0.5231(4) 0.2525(3) 0.4409(3) 0.0435(9) Uani 1 1 d . . .
H40A H 0.5020 0.1922 0.4019 0.052 Uiso 1 1 calc R . .
C41 C 0.4772(4) 0.2515(3) 0.5157(3) 0.0536(11) Uani 1 1 d . . .
H41A H 0.4261 0.1906 0.5271 0.064 Uiso 1 1 calc R . .
C42 C 0.5063(4) 0.3392(3) 0.5726(3) 0.0496(10) Uani 1 1 d . . .
C43 C 0.5815(4) 0.4284(3) 0.5559(3) 0.0472(10) Uani 1 1 d . . .
H43A H 0.6008 0.4889 0.5944 0.057 Uiso 1 1 calc R . .
C44 C 0.6281(4) 0.4282(3) 0.4825(2) 0.0399(8) Uani 1 1 d . . .
H44A H 0.6810 0.4889 0.4723 0.048 Uiso 1 1 calc R . .
C45 C 0.4462(5) 0.2605(4) 0.6894(3) 0.0666(13) Uani 1 1 d . . .
H45A H 0.4144 0.2739 0.7401 0.100 Uiso 1 1 calc R . .
H45B H 0.5251 0.2462 0.7046 0.100 Uiso 1 1 calc R . .
H45C H 0.3889 0.2020 0.6527 0.100 Uiso 1 1 calc R . .
C16 C 0.7275(3) 0.2672(3) 0.0532(2) 0.0322(7) Uani 1 1 d . . .
C17 C 0.7778(4) 0.3666(3) 0.0403(2) 0.0428(9) Uani 1 1 d . . .
H17A H 0.8086 0.4181 0.0873 0.051 Uiso 1 1 calc R . .
C18 C 0.7841(4) 0.3924(3) -0.0401(2) 0.0456(9) Uani 1 1 d . . .
H18A H 0.8190 0.4605 -0.0471 0.055 Uiso 1 1 calc R . .
C19 C 0.7388(4) 0.3177(3) -0.1096(2) 0.0390(8) Uani 1 1 d . . .
C20 C 0.6892(4) 0.2175(3) -0.0979(2) 0.0424(9) Uani 1 1 d . . .
H20A H 0.6585 0.1661 -0.1450 0.051 Uiso 1 1 calc R . .
C21 C 0.6845(4) 0.1922(3) -0.0176(2) 0.0388(8) Uani 1 1 d . . .
H21A H 0.6518 0.1236 -0.0106 0.047 Uiso 1 1 calc R . .
C22 C 0.7629(5) 0.4367(4) -0.2089(3) 0.0663(14) Uani 1 1 d . . .
H22A H 0.7631 0.4380 -0.2687 0.099 Uiso 1 1 calc R . .
H22B H 0.8419 0.4775 -0.1763 0.099 Uiso 1 1 calc R . .
H22C H 0.6981 0.4646 -0.1934 0.099 Uiso 1 1 calc R . .
C23 C 0.6239(3) 0.1740(3) 0.1489(2) 0.0329(8) Uani 1 1 d . . .
H23A H 0.5585 0.1433 0.1034 0.040 Uiso 1 1 calc R . .
C24 C 0.5101(3) 0.0817(2) 0.2418(2) 0.0330(8) Uani 1 1 d . . .
C25 C 0.3935(4) 0.0890(3) 0.2096(3) 0.0419(9) Uani 1 1 d . . .
H25A H 0.3843 0.1359 0.1718 0.050 Uiso 1 1 calc R . .
C26 C 0.2906(4) 0.0285(3) 0.2323(3) 0.0473(10) Uani 1 1 d . . .
H26A H 0.2120 0.0340 0.2095 0.057 Uiso 1 1 calc R . .
C27 C 0.3025(4) -0.0403(3) 0.2886(2) 0.0429(9) Uani 1 1 d . . .
C28 C 0.4173(4) -0.0478(3) 0.3218(2) 0.0441(9) Uani 1 1 d . . .
H28A H 0.4264 -0.0936 0.3606 0.053 Uiso 1 1 calc R . .
C29 C 0.5203(4) 0.0126(3) 0.2979(2) 0.0407(9) Uani 1 1 d . . .
H29A H 0.5986 0.0064 0.3204 0.049 Uiso 1 1 calc R . .
C30 C 0.2038(5) -0.1803(3) 0.3539(3) 0.0604(13) Uani 1 1 d . . .
H30A H 0.1230 -0.2149 0.3636 0.091 Uiso 1 1 calc R . .
H30B H 0.2592 -0.1539 0.4078 0.091 Uiso 1 1 calc R . .
H30C H 0.2352 -0.2283 0.3218 0.091 Uiso 1 1 calc R . .
C46 C 0.9951(3) 0.4585(2) 0.4149(2) 0.0267(7) Uani 1 1 d . . .
C47 C 0.9234(3) 0.3989(2) 0.4709(2) 0.0278(7) Uani 1 1 d . . .
C48 C 0.9309(3) 0.4430(2) 0.5529(2) 0.0303(7) Uani 1 1 d . . .
H48A H 0.8845 0.4053 0.5880 0.036 Uiso 1 1 calc R . .
C1S C 0.2288(6) 0.0160(7) -0.1015(4) 0.0628(17) Uiso 0.679(3) 1 d PD A 1
H1SA H 0.1783 0.0468 -0.1402 0.075 Uiso 0.679(3) 1 calc PR A 1
H1SB H 0.2164 -0.0557 -0.1248 0.075 Uiso 0.679(3) 1 calc PR A 1
Cl2 Cl 0.3855(2) 0.08440(18) -0.08480(17) 0.0772(5) Uiso 0.679(3) 1 d PD A 1
Cl1 Cl 0.1925(2) 0.0257(2) -0.00024(17) 0.0879(6) Uiso 0.679(3) 1 d PD A 1
C1SB C 0.2170(10) 0.0201(14) -0.1298(8) 0.0628(17) Uiso 0.321(3) 1 d PD A 2
H1SC H 0.2047 -0.0415 -0.1703 0.075 Uiso 0.321(3) 1 calc PR A 2
H1SD H 0.1680 0.0614 -0.1574 0.075 Uiso 0.321(3) 1 calc PR A 2
Cl1B Cl 0.1476(5) -0.0208(4) -0.0468(4) 0.0879(6) Uiso 0.321(3) 1 d PD A 2
Cl2B Cl 0.3665(5) 0.0871(4) -0.1204(4) 0.0772(5) Uiso 0.321(3) 1 d PD A 2

loop_
_atom_site_aniso_label
_atom_site_aniso_U_11
_atom_site_aniso_U_22
_atom_site_aniso_U_33
_atom_site_aniso_U_23
_atom_site_aniso_U_13
_atom_site_aniso_U_12
Mo1 0.02874(16) 0.02572(15) 0.02348(15) 0.00280(11) 0.00528(11) 0.00455(11)
Mo2 0.02931(16) 0.02359(15) 0.02462(15) 0.00269(11) 0.00497(11) 0.00342(11)
O1 0.0434(18) 0.086(2) 0.075(2) 0.0208(19) 0.0265(16) 0.0082(16)
O2 0.0597(18) 0.0421(16) 0.0587(18) 0.0243(14) 0.0122(14) 0.0154(14)
O5 0.063(2) 0.0551(18) 0.078(2) 0.0405(17) 0.0299(17) 0.0212(15)
O6 0.103(3) 0.080(2) 0.064(2) 0.0256(18) 0.055(2) 0.044(2)
O3 0.074(2) 0.0528(17) 0.0308(14) 0.0097(12) 0.0139(13) 0.0197(15)
O4 0.0474(17) 0.0603(19) 0.0605(19) 0.0065(15) 0.0244(15) -0.0028(14)
O7 0.0302(12) 0.0304(12) 0.0249(12) 0.0016(9) 0.0042(9) 0.0032(10)
O8 0.0330(12) 0.0266(12) 0.0264(12) 0.0027(9) 0.0033(9) 0.0041(9)
N1 0.0332(16) 0.0322(15) 0.0305(15) 0.0036(12) 0.0074(12) 0.0097(12)
N2 0.0364(16) 0.0267(14) 0.0288(15) 0.0041(11) 0.0045(12) 0.0080(12)
N5 0.0294(15) 0.0279(14) 0.0314(15) 0.0064(12) 0.0067(12) 0.0062(11)
N6 0.0290(15) 0.0282(14) 0.0292(14) 0.0055(11) 0.0072(12) 0.0054(11)
N3 0.0372(16) 0.0309(15) 0.0231(14) 0.0024(11) 0.0039(12) 0.0055(12)
N4 0.0321(15) 0.0277(14) 0.0287(15) 0.0021(12) 0.0034(12) 0.0016(12)
C1 0.0374(19) 0.0292(17) 0.0381(19) 0.0060(15) 0.0132(15) 0.0121(15)
C2 0.043(2) 0.048(2) 0.041(2) 0.0096(18) 0.0066(17) 0.0137(18)
C3 0.037(2) 0.056(3) 0.056(3) 0.011(2) 0.0075(19) 0.0112(18)
C4 0.041(2) 0.045(2) 0.061(3) 0.010(2) 0.019(2) 0.0127(18)
C5 0.055(3) 0.058(3) 0.043(2) 0.011(2) 0.019(2) 0.012(2)
C6 0.039(2) 0.052(2) 0.040(2) 0.0057(18) 0.0084(17) 0.0090(18)
C7 0.065(3) 0.099(4) 0.089(4) 0.027(3) 0.047(3) 0.017(3)
C8 0.0367(19) 0.0323(18) 0.0352(19) 0.0046(15) 0.0075(15) 0.0132(15)
C9 0.0326(18) 0.0305(18) 0.0322(18) 0.0057(14) 0.0019(14) 0.0082(14)
C10 0.054(2) 0.038(2) 0.037(2) 0.0046(16) 0.0119(17) 0.0178(18)
C11 0.050(2) 0.033(2) 0.052(2) 0.0082(17) 0.0089(19) 0.0172(17)
C12 0.037(2) 0.036(2) 0.045(2) 0.0143(17) 0.0017(17) 0.0069(16)
C13 0.056(2) 0.040(2) 0.036(2) 0.0089(17) 0.0125(18) 0.0099(18)
C14 0.053(2) 0.0289(18) 0.037(2) 0.0044(15) 0.0103(17) 0.0109(16)
C15 0.076(3) 0.045(3) 0.086(4) 0.029(2) 0.016(3) 0.027(2)
C31 0.0388(19) 0.0279(17) 0.0278(17) 0.0041(14) 0.0080(14) 0.0090(14)
C32 0.035(2) 0.037(2) 0.045(2) 0.0137(16) 0.0061(16) 0.0067(16)
C33 0.038(2) 0.043(2) 0.045(2) 0.0140(17) 0.0087(17) 0.0046(17)
C34 0.051(2) 0.037(2) 0.040(2) 0.0158(16) 0.0148(18) 0.0112(17)
C35 0.050(2) 0.058(3) 0.060(3) 0.029(2) 0.019(2) 0.029(2)
C36 0.038(2) 0.048(2) 0.049(2) 0.0205(18) 0.0157(17) 0.0157(17)
C37 0.059(3) 0.066(3) 0.078(3) 0.042(3) 0.020(3) 0.007(2)
C38 0.0324(18) 0.0302(18) 0.0357(19) 0.0045(15) 0.0066(15) 0.0102(14)
C39 0.0303(18) 0.0353(19) 0.0356(19) 0.0093(15) 0.0088(15) 0.0112(15)
C40 0.044(2) 0.039(2) 0.047(2) 0.0044(17) 0.0201(18) 0.0031(17)
C41 0.052(3) 0.050(2) 0.063(3) 0.018(2) 0.029(2) 0.006(2)
C42 0.054(3) 0.062(3) 0.046(2) 0.014(2) 0.024(2) 0.028(2)
C43 0.060(3) 0.047(2) 0.043(2) 0.0061(18) 0.0167(19) 0.026(2)
C44 0.047(2) 0.037(2) 0.039(2) 0.0072(16) 0.0130(17) 0.0143(17)
C45 0.077(3) 0.078(3) 0.056(3) 0.022(3) 0.033(3) 0.024(3)
C16 0.0318(18) 0.0359(19) 0.0280(17) 0.0032(14) 0.0039(14) 0.0089(15)
C17 0.055(2) 0.036(2) 0.0302(19) -0.0010(15) 0.0099(17) 0.0021(17)
C18 0.057(3) 0.039(2) 0.039(2) 0.0099(17) 0.0144(19) 0.0055(18)
C19 0.044(2) 0.046(2) 0.0306(19) 0.0080(16) 0.0099(16) 0.0173(17)
C20 0.054(2) 0.041(2) 0.0300(19) -0.0022(16) 0.0062(17) 0.0116(18)
C21 0.051(2) 0.0326(19) 0.0315(19) 0.0026(15) 0.0062(16) 0.0098(16)
C22 0.101(4) 0.060(3) 0.045(3) 0.019(2) 0.022(3) 0.027(3)
C23 0.0370(19) 0.0306(18) 0.0268(17) 0.0000(14) 0.0014(14) 0.0055(15)
C24 0.039(2) 0.0244(17) 0.0289(17) -0.0038(13) 0.0051(15) 0.0008(14)
C25 0.042(2) 0.035(2) 0.046(2) 0.0047(17) 0.0070(17) 0.0083(16)
C26 0.037(2) 0.045(2) 0.056(3) 0.0011(19) 0.0089(18) 0.0075(17)
C27 0.045(2) 0.039(2) 0.038(2) -0.0046(17) 0.0163(17) -0.0015(17)
C28 0.053(2) 0.036(2) 0.037(2) 0.0062(16) 0.0088(18) 0.0015(17)
C29 0.041(2) 0.037(2) 0.040(2) 0.0053(16) 0.0061(17) 0.0045(16)
C30 0.068(3) 0.052(3) 0.055(3) 0.006(2) 0.033(2) -0.006(2)
C46 0.0269(16) 0.0281(17) 0.0243(16) 0.0034(13) 0.0016(13) 0.0082(13)
C47 0.0260(16) 0.0270(16) 0.0280(17) 0.0030(13) 0.0018(13) 0.0053(13)
C48 0.0298(18) 0.0303(17) 0.0278(17) 0.0071(14) 0.0063(14) 0.0014(14)

loop_
_atom_type_symbol
_atom_type_description
_atom_type_scat_dispersion_real
_atom_type_scat_dispersion_imag
_atom_type_scat_source
C C 0.0033 0.0016 'International Tables Vol C Tables 4.2.6.8 and 6.1.1.4'
H H 0.0000 0.0000 'International Tables Vol C Tables 4.2.6.8 and 6.1.1.4'
N N 0.0061 0.0033 'International Tables Vol C Tables 4.2.6.8 and 6.1.1.4'
O O 0.0106 0.0060 'International Tables Vol C Tables 4.2.6.8 and 6.1.1.4'
Cl Cl 0.1484 0.1585 'International Tables Vol C Tables 4.2.6.8 and 6.1.1.4'
Mo Mo -1.6832 0.6857 'International Tables Vol C Tables 4.2.6.8 and 6.1.1.4'

loop_
_geom_angle_atom_site_label_1
_geom_angle_atom_site_label_2
_geom_angle_atom_site_label_3
_geom_angle
_geom_angle_site_symmetry_1
_geom_angle_site_symmetry_3
O7 Mo1 Mo2 98.71(6) . .
O7 Mo1 N1 87.08(10) . .
Mo2 Mo1 N1 93.09(8) . .
O7 Mo1 N3 167.42(10) . .
Mo2 Mo1 N3 92.73(8) . .
N1 Mo1 N3 97.57(11) . .
O7 Mo1 N5 83.78(10) . .
Mo2 Mo1 N5 92.26(7) . .
N1 Mo1 N5 170.01(11) . .
N3 Mo1 N5 90.58(11) . .
O8 Mo2 Mo1 100.36(6) . .
O8 Mo2 N4 165.32(10) . .
Mo1 Mo2 N4 92.24(8) . .
O8 Mo2 N2 90.54(10) . .
Mo1 Mo2 N2 91.96(8) . .
N4 Mo2 N2 96.56(11) . .
O8 Mo2 N6 81.13(10) . .
Mo1 Mo2 N6 92.79(7) . .
N4 Mo2 N6 90.84(11) . .
N2 Mo2 N6 171.04(10) . .
C4 O1 C7 116.9(4) . .
C12 O2 C15 116.8(3) . .
C34 O5 C37 116.1(3) . .
C42 O6 C45 116.1(4) . .
C19 O3 C22 117.5(3) . .
C27 O4 C30 116.7(4) . .
C46 O7 Mo1 133.0(2) . .
C47 O8 Mo2 133.1(2) . .
C8 N1 C1 117.0(3) . .
C8 N1 Mo1 116.7(2) . .
C1 N1 Mo1 122.3(2) . .
C8 N2 C9 116.9(3) . .
C8 N2 Mo2 117.1(2) . .
C9 N2 Mo2 125.6(2) . .
C38 N5 C31 118.8(3) . .
C38 N5 Mo1 117.6(2) . .
C31 N5 Mo1 123.1(2) . .
C38 N6 C39 117.5(3) . .
C38 N6 Mo2 116.7(2) . .
C39 N6 Mo2 120.6(2) . .
C23 N3 C16 118.0(3) . .
C23 N3 Mo1 116.9(2) . .
C16 N3 Mo1 125.0(2) . .
C23 N4 C24 120.2(3) . .
C23 N4 Mo2 118.7(2) . .
C24 N4 Mo2 119.5(2) . .
C6 C1 C2 118.4(3) . .
C6 C1 N1 120.0(3) . .
C2 C1 N1 121.6(3) . .
C3 C2 C1 120.9(4) . .
C2 C3 C4 120.3(4) . .
C5 C4 O1 125.0(4) . .
C5 C4 C3 120.0(4) . .
O1 C4 C3 115.0(4) . .
C4 C5 C6 119.4(4) . .
C1 C6 C5 121.0(4) . .
N2 C8 N1 120.3(3) . .
C10 C9 C14 117.8(3) . .
C10 C9 N2 123.3(3) . .
C14 C9 N2 118.9(3) . .
C9 C10 C11 121.4(4) . .
C12 C11 C10 120.0(4) . .
O2 C12 C11 124.8(4) . .
O2 C12 C13 116.2(4) . .
C11 C12 C13 119.0(3) . .
C14 C13 C12 120.6(4) . .
C13 C14 C9 121.2(3) . .
C36 C31 C32 118.3(3) . .
C36 C31 N5 123.6(3) . .
C32 C31 N5 118.1(3) . .
C33 C32 C31 121.4(3) . .
C34 C33 C32 119.8(4) . .
C33 C34 O5 124.4(4) . .
C33 C34 C35 119.5(3) . .
O5 C34 C35 116.1(4) . .
C34 C35 C36 120.8(4) . .
C31 C36 C35 120.2(4) . .
N6 C38 N5 120.3(3) . .
C44 C39 C40 117.6(3) . .
C44 C39 N6 122.2(3) . .
C40 C39 N6 119.9(3) . .
C39 C40 C41 120.8(4) . .
C42 C41 C40 120.2(4) . .
C41 C42 C43 119.9(4) . .
C41 C42 O6 124.4(4) . .
C43 C42 O6 115.7(4) . .
C42 C43 C44 119.5(4) . .
C43 C44 C39 122.0(4) . .
C17 C16 C21 117.7(3) . .
C17 C16 N3 119.7(3) . .
C21 C16 N3 122.6(3) . .
C16 C17 C18 121.8(3) . .
C19 C18 C17 119.8(4) . .
O3 C19 C18 124.8(4) . .
O3 C19 C20 115.9(3) . .
C18 C19 C20 119.3(3) . .
C21 C20 C19 120.6(3) . .
C20 C21 C16 120.8(3) . .
N4 C23 N3 119.1(3) . .
C29 C24 C25 117.9(3) . .
C29 C24 N4 118.7(3) . .
C25 C24 N4 123.1(3) . .
C26 C25 C24 121.0(4) . .
C25 C26 C27 120.3(4) . .
C28 C27 O4 124.2(4) . .
C28 C27 C26 119.5(4) . .
O4 C27 C26 116.3(4) . .
C27 C28 C29 119.8(4) . .
C24 C29 C28 121.5(4) . .
O7 C46 C48 120.7(3) . 2_766
O7 C46 C47 120.6(3) . .
C48 C46 C47 118.7(3) 2_766 .
O8 C47 C48 120.8(3) . .
O8 C47 C46 120.1(3) . .
C48 C47 C46 119.1(3) . .
C47 C48 C46 122.3(3) . 2_766
Cl1 C1S Cl2 103.8(4) . .
Cl2B C1SB Cl1B 125.2(8) . .

loop_
_geom_bond_atom_site_label_1
_geom_bond_atom_site_label_2
_geom_bond_distance
_geom_bond_site_symmetry_2
Mo1 O7 2.063(2) .
Mo1 Mo2 2.1051(4) .
Mo1 N1 2.133(3) .
Mo1 N3 2.135(3) .
Mo1 N5 2.146(3) .
Mo2 O8 2.058(2) .
Mo2 N4 2.110(3) .
Mo2 N2 2.146(3) .
Mo2 N6 2.154(3) .
O1 C4 1.377(5) .
O1 C7 1.404(6) .
O2 C12 1.369(4) .
O2 C15 1.415(5) .
O5 C34 1.380(4) .
O5 C37 1.431(5) .
O6 C42 1.385(5) .
O6 C45 1.408(6) .
O3 C19 1.373(4) .
O3 C22 1.420(5) .
O4 C27 1.378(5) .
O4 C30 1.429(5) .
O7 C46 1.294(4) .
O8 C47 1.297(4) .
N1 C8 1.324(4) .
N1 C1 1.429(4) .
N2 C8 1.321(5) .
N2 C9 1.432(4) .
N5 C38 1.324(4) .
N5 C31 1.425(4) .
N6 C38 1.322(4) .
N6 C39 1.430(4) .
N3 C23 1.329(4) .
N3 C16 1.433(4) .
N4 C23 1.326(4) .
N4 C24 1.425(4) .
C1 C6 1.379(5) .
C1 C2 1.393(5) .
C2 C3 1.372(6) .
C3 C4 1.381(6) .
C4 C5 1.377(6) .
C5 C6 1.398(6) .
C9 C10 1.381(5) .
C9 C14 1.385(5) .
C10 C11 1.388(5) .
C11 C12 1.380(6) .
C12 C13 1.381(5) .
C13 C14 1.379(5) .
C31 C36 1.380(5) .
C31 C32 1.395(5) .
C32 C33 1.382(5) .
C33 C34 1.371(5) .
C34 C35 1.382(6) .
C35 C36 1.388(5) .
C39 C44 1.385(5) .
C39 C40 1.385(5) .
C40 C41 1.394(6) .
C41 C42 1.372(6) .
C42 C43 1.377(6) .
C43 C44 1.378(5) .
C16 C17 1.382(5) .
C16 C21 1.393(5) .
C17 C18 1.388(5) .
C18 C19 1.378(5) .
C19 C20 1.385(5) .
C20 C21 1.382(5) .
C24 C29 1.383(5) .
C24 C25 1.384(5) .
C25 C26 1.381(5) .
C26 C27 1.384(6) .
C27 C28 1.370(6) .
C28 C29 1.389(5) .
C46 C48 1.394(4) 2_766
C46 C47 1.481(5) .
C47 C48 1.383(5) .
C48 C46 1.394(4) 2_766
C1S Cl1 1.753(6) .
C1S Cl2 1.762(6) .
C1SB Cl2B 1.698(9) .
C1SB Cl1B 1.732(9) .
